data_7227274
loop_
_publ_author_name
'Chai, Zhuo'
'Chu, Jiang'
'Qi, Yunyi'
'Tang, Mujun'
'Hou, Jinsong'
'Yang, Gaosheng'

_publ_section_title
;
 Half-Sandwich Chiral Rare-Earth Metal Complexes with Linked Tridentate
 Amido-Indenyl Ligand: Synthesis, Characterization, and Catalytic
 Properties for Intramolecular Hydroamination
;
_journal_name_full 'RSC Adv.'
_journal_paper_doi 10.1039/C6RA26537E
_journal_year 2016
_chemical_formula_sum 'C25 H44 N3 Si2 Sm'
_chemical_formula_weight 593.16
_chemical_name_systematic
; 
 ? 
;
_space_group_IT_number 4
_symmetry_cell_setting monoclinic
_symmetry_space_group_name_Hall 'P 2yb'
_symmetry_space_group_name_H-M 'P 1 21 1'
_atom_sites_solution_hydrogens geom
_atom_sites_solution_primary direct
_atom_sites_solution_secondary difmap
_audit_creation_method SHELXL-97
_audit_update_record
;
2016-10-14 deposited with the CCDC.
2016-12-15 downloaded from the CCDC.
;
_cell_angle_alpha 90.00
_cell_angle_beta 98.0060(10)
_cell_angle_gamma 90.00
_cell_formula_units_Z 2
_cell_length_a 8.9674(7)
_cell_length_b 10.0942(8)
_cell_length_c 16.0127(12)
_cell_measurement_reflns_used 9906
_cell_measurement_temperature 293(2)
_cell_measurement_theta_max 27.56
_cell_measurement_theta_min 2.29
_cell_volume 1435.32(19)
_computing_cell_refinement 'Bruker SMART'
_computing_data_collection 'Bruker SMART'
_computing_data_reduction 'Bruker SAINT'
_computing_molecular_graphics 'Bruker SHELXTL'
_computing_publication_material 'Bruker SHELXTL'
_computing_structure_refinement 'SHELXL-97 (Sheldrick, 1997)'
_computing_structure_solution 'SHELXS-97 (Sheldrick, 1990)'
_diffrn_ambient_temperature 293(2)
_diffrn_measured_fraction_theta_full 0.983
_diffrn_measured_fraction_theta_max 0.983
_diffrn_measurement_device_type 'CCD area detector'
_diffrn_measurement_method 'phi and omega scans'
_diffrn_radiation_monochromator graphite
_diffrn_radiation_source 'fine-focus sealed tube'
_diffrn_radiation_type MoK\a
_diffrn_radiation_wavelength 0.71073
_diffrn_reflns_av_R_equivalents 0.0209
_diffrn_reflns_av_sigmaI/netI 0.0357
_diffrn_reflns_limit_h_max 11
_diffrn_reflns_limit_h_min -11
_diffrn_reflns_limit_k_max 13
_diffrn_reflns_limit_k_min -13
_diffrn_reflns_limit_l_max 20
_diffrn_reflns_limit_l_min -20
_diffrn_reflns_number 12231
_diffrn_reflns_theta_full 27.56
_diffrn_reflns_theta_max 27.56
_diffrn_reflns_theta_min 1.28
_exptl_absorpt_coefficient_mu 2.145
_exptl_absorpt_correction_type none
_exptl_crystal_colour colourless
_exptl_crystal_density_diffrn 1.372
_exptl_crystal_density_method 'not measured'
_exptl_crystal_description block
_exptl_crystal_F_000 610
_exptl_crystal_size_max 0.23
_exptl_crystal_size_mid 0.20
_exptl_crystal_size_min 0.19
_refine_diff_density_max 0.427
_refine_diff_density_min -0.581
_refine_diff_density_rms 0.047
_refine_ls_abs_structure_details 'Flack H D (1983), Acta Cryst. A39, 876-881'
_refine_ls_abs_structure_Flack 0.004(8)
_refine_ls_extinction_method none
_refine_ls_goodness_of_fit_ref 1.000
_refine_ls_hydrogen_treatment mixed
_refine_ls_matrix_type full
_refine_ls_number_parameters 288
_refine_ls_number_reflns 6204
_refine_ls_number_restraints 1
_refine_ls_restrained_S_all 1.000
_refine_ls_R_factor_all 0.0204
_refine_ls_R_factor_gt 0.0187
_refine_ls_shift/su_max 0.001
_refine_ls_shift/su_mean 0.000
_refine_ls_structure_factor_coef Fsqd
_refine_ls_weighting_details 'calc w=1/[\s^2^(Fo^2^)+(0.0158P)^2^+0.0000P] where P=(Fo^2^+2Fc^2^)/3'
_refine_ls_weighting_scheme calc
_refine_ls_wR_factor_gt 0.0443
_refine_ls_wR_factor_ref 0.0451
_reflns_number_gt 5921
_reflns_number_total 6204
_reflns_threshold_expression >2sigma(I)
_cod_data_source_file c6ra26537e2.cif
_cod_data_source_block 150928a_0m
_cod_depositor_comments
;
The following automatic conversions were performed:

'_symmetry_cell_setting' value 'Monoclinic' changed to 'monoclinic'
according to
/usr/data/users/saulius/crontab/automatic-downloads/rss-feeds/RSC/lib/dictionaries/cif_core.dic
dictionary named 'cif_core.dic' version 2.4.2 from 2011-04-26.

Automatic conversion script
Id: cif_fix_values 4268 2015-11-12 08:31:59Z antanas 
;
_cod_original_sg_symbol_H-M 'P2(1)   '
_cod_database_code 7227274

loop_
_symmetry_equiv_pos_as_xyz
'x, y, z'
'-x, y+1/2, -z'

loop_
_atom_site_label
_atom_site_type_symbol
_atom_site_fract_x
_atom_site_fract_y
_atom_site_fract_z
_atom_site_U_iso_or_equiv
_atom_site_adp_type
_atom_site_occupancy
_atom_site_symmetry_multiplicity
_atom_site_calc_flag
_atom_site_refinement_flags
Sm1 Sm 0.233091(11) 0.23963(2) 0.196769(6) 0.04099(4) Uani 1 1 d .
Si2 Si 0.47730(8) 0.36937(8) 0.34616(5) 0.05118(17) Uani 1 1 d .
Si1 Si 0.17654(9) 0.33179(9) 0.40637(5) 0.05417(18) Uani 1 1 d .
C9 C -0.1126(4) 0.1621(5) 0.1132(3) 0.0659(10) Uani 1 1 d .
H9A H -0.2052 0.1387 0.1346 0.079 Uiso 1 1 calc R
H9B H -0.1061 0.1089 0.0635 0.079 Uiso 1 1 calc R
C10 C -0.1180(5) 0.3077(5) 0.0888(3) 0.0772(13) Uani 1 1 d .
H10A H -0.1814 0.3182 0.0350 0.093 Uiso 1 1 calc R
H10B H -0.1631 0.3578 0.1306 0.093 Uiso 1 1 calc R
N3 N 0.2953(2) 0.3190(2) 0.33184(14) 0.0448(5) Uani 1 1 d .
N2 N 0.0148(2) 0.1314(2) 0.17706(13) 0.0474(5) Uani 1 1 d .
C13 C 0.2562(5) 0.4802(3) 0.1177(2) 0.0646(9) Uani 1 1 d .
H13 H 0.3258 0.5405 0.1442 0.078 Uiso 1 1 calc R
C1 C 0.1565(4) -0.0459(3) 0.25801(19) 0.0515(6) Uani 1 1 d .
H1 H 0.1649 0.0066 0.3100 0.062 Uiso 1 1 calc R
N1 N 0.2881(3) -0.0080(2) 0.21549(19) 0.0635(6) Uani 1 1 d .
C6 C 0.0086(3) -0.0054(3) 0.20621(17) 0.0523(6) Uani 1 1 d .
H6 H -0.0081 -0.0629 0.1565 0.063 Uiso 1 1 calc R
C16 C 0.4065(5) 0.2481(7) -0.0333(2) 0.0969(13) Uani 1 1 d .
H16 H 0.4918 0.2258 -0.0573 0.116 Uiso 1 1 calc R
C18 C 0.1419(4) 0.2057(3) -0.0238(2) 0.0701(10) Uani 1 1 d .
H18 H 0.0540 0.1576 -0.0395 0.084 Uiso 1 1 calc R
C19 C 0.1451(4) 0.3125(3) 0.03322(18) 0.0570(7) Uani 1 1 d .
C14 C 0.2838(4) 0.3859(3) 0.05709(18) 0.0602(7) Uani 1 1 d .
C12 C 0.1062(4) 0.4679(3) 0.1313(2) 0.0665(8) Uani 1 1 d .
H12 H 0.0593 0.5211 0.1673 0.080 Uiso 1 1 calc R
C11 C 0.0367(4) 0.3633(3) 0.0824(2) 0.0616(7) Uani 1 1 d .
C20 C -0.0195(4) 0.3648(5) 0.3550(3) 0.0919(14) Uani 1 1 d .
H20A H -0.0220 0.4465 0.3241 0.138 Uiso 1 1 calc R
H20B H -0.0851 0.3713 0.3974 0.138 Uiso 1 1 calc R
H20C H -0.0524 0.2937 0.3171 0.138 Uiso 1 1 calc R
C25 C 0.5036(5) 0.5529(4) 0.3432(3) 0.0810(10) Uani 1 1 d .
H25A H 0.4450 0.5883 0.2935 0.121 Uiso 1 1 calc R
H25B H 0.6081 0.5727 0.3423 0.121 Uiso 1 1 calc R
H25C H 0.4714 0.5920 0.3924 0.121 Uiso 1 1 calc R
C24 C 0.5701(4) 0.3061(4) 0.2541(2) 0.0749(10) Uani 1 1 d .
H24A H 0.5652 0.2111 0.2525 0.112 Uiso 1 1 calc R
H24B H 0.6735 0.3337 0.2610 0.112 Uiso 1 1 calc R
H24C H 0.5184 0.3415 0.2024 0.112 Uiso 1 1 calc R
C22 C 0.2251(5) 0.4688(4) 0.4841(2) 0.0832(11) Uani 1 1 d .
H22A H 0.3204 0.4504 0.5173 0.125 Uiso 1 1 calc R
H22B H 0.1487 0.4753 0.5203 0.125 Uiso 1 1 calc R
H22C H 0.2312 0.5508 0.4545 0.125 Uiso 1 1 calc R
C15 C 0.4135(5) 0.3486(4) 0.0214(2) 0.0813(11) Uani 1 1 d .
H15 H 0.5035 0.3941 0.0361 0.098 Uiso 1 1 calc R
C21 C 0.1741(6) 0.1758(4) 0.4696(3) 0.0909(13) Uani 1 1 d .
H21A H 0.1242 0.1070 0.4349 0.136 Uiso 1 1 calc R
H21B H 0.1212 0.1912 0.5169 0.136 Uiso 1 1 calc R
H21C H 0.2756 0.1491 0.4896 0.136 Uiso 1 1 calc R
C5 C -0.1198(4) -0.0311(4) 0.2595(2) 0.0724(9) Uani 1 1 d .
H5A H -0.1053 0.0251 0.3091 0.087 Uiso 1 1 calc R
H5B H -0.2153 -0.0076 0.2267 0.087 Uiso 1 1 calc R
C23 C 0.5881(4) 0.3051(5) 0.4447(2) 0.0888(12) Uani 1 1 d .
H23A H 0.5350 0.3227 0.4916 0.133 Uiso 1 1 calc R
H23B H 0.6845 0.3480 0.4537 0.133 Uiso 1 1 calc R
H23C H 0.6021 0.2113 0.4397 0.133 Uiso 1 1 calc R
C3 C 0.0227(5) -0.2158(4) 0.3354(3) 0.0959(13) Uani 1 1 d .
H3A H 0.0188 -0.3091 0.3495 0.115 Uiso 1 1 calc R
H3B H 0.0402 -0.1660 0.3876 0.115 Uiso 1 1 calc R
C2 C 0.1513(5) -0.1923(3) 0.2855(3) 0.0821(11) Uani 1 1 d .
H2A H 0.1391 -0.2487 0.2359 0.099 Uiso 1 1 calc R
H2B H 0.2456 -0.2155 0.3197 0.099 Uiso 1 1 calc R
C4 C -0.1251(5) -0.1749(4) 0.2868(3) 0.0946(13) Uani 1 1 d .
H4A H -0.2044 -0.1863 0.3216 0.114 Uiso 1 1 calc R
H4B H -0.1480 -0.2309 0.2374 0.114 Uiso 1 1 calc R
C17 C 0.2722(7) 0.1747(4) -0.0557(2) 0.0981(15) Uani 1 1 d .
H17 H 0.2722 0.1039 -0.0928 0.118 Uiso 1 1 calc R
C8 C 0.4297(5) -0.0389(5) 0.2689(4) 0.1134(19) Uani 1 1 d .
H8A H 0.4411 -0.1333 0.2738 0.170 Uiso 1 1 calc R
H8B H 0.4288 -0.0011 0.3238 0.170 Uiso 1 1 calc R
H8C H 0.5123 -0.0027 0.2441 0.170 Uiso 1 1 calc R
C7 C 0.2793(6) -0.0688(4) 0.1298(3) 0.1024(17) Uani 1 1 d .
H7A H 0.3665 -0.0440 0.1048 0.154 Uiso 1 1 calc R
H7B H 0.1902 -0.0379 0.0950 0.154 Uiso 1 1 calc R
H7C H 0.2755 -0.1635 0.1346 0.154 Uiso 1 1 calc R

loop_
_atom_site_aniso_label
_atom_site_aniso_U_11
_atom_site_aniso_U_22
_atom_site_aniso_U_33
_atom_site_aniso_U_23
_atom_site_aniso_U_13
_atom_site_aniso_U_12
Sm1 0.04361(6) 0.03870(6) 0.03999(6) 0.00362(8) 0.00344(4) -0.00129(8)
Si2 0.0375(3) 0.0601(4) 0.0538(4) 0.0056(3) -0.0014(3) -0.0031(3)
Si1 0.0493(4) 0.0637(5) 0.0509(4) -0.0123(4) 0.0119(3) -0.0062(4)
C9 0.0524(19) 0.080(2) 0.062(2) 0.0140(18) -0.0055(15) -0.0106(17)
C10 0.056(2) 0.095(3) 0.075(3) 0.026(2) -0.0094(18) 0.006(2)
N3 0.0357(10) 0.0519(12) 0.0459(11) -0.0018(9) 0.0023(8) -0.0019(9)
N2 0.0491(12) 0.0502(12) 0.0419(11) 0.0030(9) 0.0032(9) -0.0047(10)
C13 0.087(2) 0.0465(16) 0.0568(18) 0.0111(14) -0.0019(16) -0.0123(17)
C1 0.0660(17) 0.0379(13) 0.0534(15) 0.0001(11) 0.0181(13) 0.0027(12)
N1 0.0626(15) 0.0462(13) 0.0867(18) 0.0070(12) 0.0282(13) 0.0101(12)
C6 0.0607(16) 0.0503(15) 0.0467(14) -0.0035(11) 0.0102(12) -0.0124(13)
C16 0.122(3) 0.093(3) 0.089(2) -0.005(4) 0.060(2) -0.021(4)
C18 0.094(2) 0.068(3) 0.0469(15) 0.0009(13) 0.0056(15) -0.0278(17)
C19 0.075(2) 0.0519(16) 0.0421(15) 0.0134(12) -0.0004(13) -0.0124(14)
C14 0.077(2) 0.0554(16) 0.0479(15) 0.0108(13) 0.0060(14) -0.0187(15)
C12 0.091(2) 0.0471(15) 0.0585(18) 0.0120(13) 0.0011(16) 0.0119(16)
C11 0.0670(18) 0.0571(17) 0.0576(17) 0.0179(14) -0.0022(14) 0.0057(14)
C20 0.0449(17) 0.131(4) 0.102(3) -0.032(3) 0.0157(18) 0.001(2)
C25 0.084(2) 0.069(2) 0.087(2) -0.0002(18) 0.000(2) -0.0237(19)
C24 0.0464(16) 0.094(2) 0.087(2) 0.004(2) 0.0204(16) 0.0001(16)
C22 0.091(3) 0.085(3) 0.074(2) -0.032(2) 0.015(2) -0.014(2)
C15 0.087(3) 0.090(3) 0.072(2) 0.010(2) 0.028(2) -0.032(2)
C21 0.129(4) 0.085(2) 0.065(2) -0.0012(19) 0.036(2) -0.018(2)
C5 0.0620(19) 0.079(2) 0.080(2) 0.0098(18) 0.0221(17) -0.0188(16)
C23 0.0581(19) 0.122(3) 0.079(2) 0.030(2) -0.0153(17) 0.0015(19)
C3 0.123(4) 0.065(2) 0.106(3) 0.0261(19) 0.039(3) -0.011(2)
C2 0.104(3) 0.0471(18) 0.098(3) 0.0140(17) 0.027(2) 0.0045(18)
C4 0.108(3) 0.086(3) 0.094(3) 0.015(2) 0.032(3) -0.039(2)
C17 0.165(5) 0.079(2) 0.057(2) -0.0149(18) 0.040(3) -0.029(3)
C8 0.067(2) 0.082(3) 0.194(5) 0.055(3) 0.026(3) 0.027(2)
C7 0.142(4) 0.068(3) 0.117(4) -0.017(2) 0.087(3) 0.003(3)

loop_
_atom_type_symbol
_atom_type_description
_atom_type_scat_dispersion_real
_atom_type_scat_dispersion_imag
_atom_type_scat_source
C C 0.0033 0.0016 'International Tables Vol C Tables 4.2.6.8 and 6.1.1.4'
H H 0.0000 0.0000 'International Tables Vol C Tables 4.2.6.8 and 6.1.1.4'
N N 0.0061 0.0033 'International Tables Vol C Tables 4.2.6.8 and 6.1.1.4'
Si Si 0.0817 0.0704 'International Tables Vol C Tables 4.2.6.8 and 6.1.1.4'
Sm Sm -0.1638 3.4418 'International Tables Vol C Tables 4.2.6.8 and 6.1.1.4'

loop_
_geom_angle_atom_site_label_1
_geom_angle_atom_site_label_2
_geom_angle_atom_site_label_3
_geom_angle
N2 Sm1 N3 113.42(7)
N2 Sm1 N1 71.84(9)
N3 Sm1 N1 102.28(9)
N2 Sm1 C11 69.44(9)
N3 Sm1 C11 122.19(9)
N1 Sm1 C11 129.49(10)
N2 Sm1 C12 92.81(10)
N3 Sm1 C12 95.81(9)
N1 Sm1 C12 159.79(11)
C11 Sm1 C12 30.30(10)
N2 Sm1 C19 82.25(8)
N3 Sm1 C19 143.91(9)
N1 Sm1 C19 113.65(9)
C11 Sm1 C19 30.68(10)
C12 Sm1 C19 49.53(10)
N2 Sm1 C13 119.20(10)
N3 Sm1 C13 95.80(9)
N1 Sm1 C13 152.65(10)
C11 Sm1 C13 50.05(10)
C12 Sm1 C13 29.56(11)
C19 Sm1 C13 49.66(10)
N2 Sm1 C14 112.79(9)
N3 Sm1 C14 121.85(8)
N1 Sm1 C14 124.40(9)
C11 Sm1 C14 50.45(10)
C12 Sm1 C14 48.91(11)
C19 Sm1 C14 30.63(9)
C13 Sm1 C14 29.45(10)
N3 Si2 C23 113.63(15)
N3 Si2 C25 114.62(15)
C23 Si2 C25 108.2(2)
N3 Si2 C24 108.16(14)
C23 Si2 C24 107.48(19)
C25 Si2 C24 104.08(18)
N3 Si1 C20 110.24(16)
N3 Si1 C22 114.19(16)
C20 Si1 C22 106.2(2)
N3 Si1 C21 111.65(16)
C20 Si1 C21 107.9(2)
C22 Si1 C21 106.31(19)
N2 C9 C10 112.4(3)
N2 C9 H9A 109.1
C10 C9 H9A 109.1
N2 C9 H9B 109.1
C10 C9 H9B 109.1
H9A C9 H9B 107.9
C11 C10 C9 112.3(4)
C11 C10 H10A 109.1
C9 C10 H10A 109.1
C11 C10 H10B 109.1
C9 C10 H10B 109.1
H10A C10 H10B 107.9
Si2 N3 Si1 124.35(14)
Si2 N3 Sm1 109.54(10)
Si1 N3 Sm1 126.08(11)
C9 N2 C6 111.4(3)
C9 N2 Sm1 125.7(2)
C6 N2 Sm1 119.38(18)
C12 C13 C14 108.3(3)
C12 C13 Sm1 73.44(18)
C14 C13 Sm1 75.67(17)
C12 C13 H13 125.9
C14 C13 H13 125.9
Sm1 C13 H13 117.0
N1 C1 C6 111.6(2)
N1 C1 C2 115.6(3)
C6 C1 C2 110.7(3)
N1 C1 H1 106.1
C6 C1 H1 106.1
C2 C1 H1 106.1
C8 N1 C1 110.9(3)
C8 N1 C7 112.3(3)
C1 N1 C7 111.7(3)
C8 N1 Sm1 114.5(2)
C1 N1 Sm1 98.72(15)
C7 N1 Sm1 108.0(2)
N2 C6 C1 111.1(2)
N2 C6 C5 113.5(2)
C1 C6 C5 108.3(2)
N2 C6 H6 107.9
C1 C6 H6 107.9
C5 C6 H6 107.9
C15 C16 C17 121.6(4)
C15 C16 H16 119.2
C17 C16 H16 119.2
C17 C18 C19 118.2(3)
C17 C18 H18 120.9
C19 C18 H18 120.9
C18 C19 C11 132.6(3)
C18 C19 C14 120.0(3)
C11 C19 C14 107.2(3)
C18 C19 Sm1 113.13(19)
C11 C19 Sm1 72.29(16)
C14 C19 Sm1 76.26(16)
C13 C14 C15 133.8(3)
C13 C14 C19 107.5(3)
C15 C14 C19 118.6(3)
C13 C14 Sm1 74.88(17)
C15 C14 Sm1 114.9(2)
C19 C14 Sm1 73.11(15)
C13 C12 C11 110.0(3)
C13 C12 Sm1 76.99(19)
C11 C12 Sm1 72.96(17)
C13 C12 H12 125.0
C11 C12 H12 125.0
Sm1 C12 H12 116.8
C12 C11 C19 107.0(3)
C12 C11 C10 125.4(4)
C19 C11 C10 127.2(3)
C12 C11 Sm1 76.73(17)
C19 C11 Sm1 77.03(17)
C10 C11 Sm1 107.7(2)
Si1 C20 H20A 109.5
Si1 C20 H20B 109.5
H20A C20 H20B 109.5
Si1 C20 H20C 109.5
H20A C20 H20C 109.5
H20B C20 H20C 109.5
Si2 C25 H25A 109.5
Si2 C25 H25B 109.5
H25A C25 H25B 109.5
Si2 C25 H25C 109.5
H25A C25 H25C 109.5
H25B C25 H25C 109.5
Si2 C24 H24A 109.5
Si2 C24 H24B 109.5
H24A C24 H24B 109.5
Si2 C24 H24C 109.5
H24A C24 H24C 109.5
H24B C24 H24C 109.5
Si1 C22 H22A 109.5
Si1 C22 H22B 109.5
H22A C22 H22B 109.5
Si1 C22 H22C 109.5
H22A C22 H22C 109.5
H22B C22 H22C 109.5
C16 C15 C14 120.0(4)
C16 C15 H15 120.0
C14 C15 H15 120.0
Si1 C21 H21A 109.5
Si1 C21 H21B 109.5
H21A C21 H21B 109.5
Si1 C21 H21C 109.5
H21A C21 H21C 109.5
H21B C21 H21C 109.5
C4 C5 C6 112.0(3)
C4 C5 H5A 109.2
C6 C5 H5A 109.2
C4 C5 H5B 109.2
C6 C5 H5B 109.2
H5A C5 H5B 107.9
Si2 C23 H23A 109.5
Si2 C23 H23B 109.5
H23A C23 H23B 109.5
Si2 C23 H23C 109.5
H23A C23 H23C 109.5
H23B C23 H23C 109.5
C4 C3 C2 111.5(3)
C4 C3 H3A 109.3
C2 C3 H3A 109.3
C4 C3 H3B 109.3
C2 C3 H3B 109.3
H3A C3 H3B 108.0
C3 C2 C1 110.9(3)
C3 C2 H2A 109.5
C1 C2 H2A 109.5
C3 C2 H2B 109.5
C1 C2 H2B 109.5
H2A C2 H2B 108.0
C3 C4 C5 110.6(3)
C3 C4 H4A 109.5
C5 C4 H4A 109.5
C3 C4 H4B 109.5
C5 C4 H4B 109.5
H4A C4 H4B 108.1
C18 C17 C16 121.6(4)
C18 C17 H17 119.2
C16 C17 H17 119.2
N1 C8 H8A 109.5
N1 C8 H8B 109.5
H8A C8 H8B 109.5
N1 C8 H8C 109.5
H8A C8 H8C 109.5
H8B C8 H8C 109.5
N1 C7 H7A 109.5
N1 C7 H7B 109.5
H7A C7 H7B 109.5
N1 C7 H7C 109.5
H7A C7 H7C 109.5
H7B C7 H7C 109.5

loop_
_geom_bond_atom_site_label_1
_geom_bond_atom_site_label_2
_geom_bond_distance
Sm1 N2 2.226(2)
Sm1 N3 2.301(2)
Sm1 N1 2.558(2)
Sm1 C11 2.667(3)
Sm1 C12 2.715(3)
Sm1 C19 2.729(3)
Sm1 C13 2.760(3)
Sm1 C14 2.770(3)
Si2 N3 1.694(2)
Si2 C23 1.861(4)
Si2 C25 1.869(4)
Si2 C24 1.901(4)
Si1 N3 1.711(2)
Si1 C20 1.864(4)
Si1 C22 1.870(4)
Si1 C21 1.874(4)
C9 N2 1.456(4)
C9 C10 1.520(5)
C9 H9A 0.9700
C9 H9B 0.9700
C10 C11 1.513(5)
C10 H10A 0.9700
C10 H10B 0.9700
N2 C6 1.461(4)
C13 C12 1.398(5)
C13 C14 1.406(5)
C13 H13 0.9300
C1 N1 1.492(4)
C1 C6 1.519(4)
C1 C2 1.545(4)
C1 H1 0.9800
N1 C8 1.462(5)
N1 C7 1.495(5)
C6 C5 1.547(4)
C6 H6 0.9800
C16 C15 1.336(7)
C16 C17 1.417(7)
C16 H16 0.9300
C18 C17 1.374(6)
C18 C19 1.410(4)
C18 H18 0.9300
C19 C11 1.429(5)
C19 C14 1.453(4)
C14 C15 1.416(5)
C12 C11 1.408(5)
C12 H12 0.9300
C20 H20A 0.9600
C20 H20B 0.9600
C20 H20C 0.9600
C25 H25A 0.9600
C25 H25B 0.9600
C25 H25C 0.9600
C24 H24A 0.9600
C24 H24B 0.9600
C24 H24C 0.9600
C22 H22A 0.9600
C22 H22B 0.9600
C22 H22C 0.9600
C15 H15 0.9300
C21 H21A 0.9600
C21 H21B 0.9600
C21 H21C 0.9600
C5 C4 1.518(5)
C5 H5A 0.9700
C5 H5B 0.9700
C23 H23A 0.9600
C23 H23B 0.9600
C23 H23C 0.9600
C3 C4 1.499(6)
C3 C2 1.511(5)
C3 H3A 0.9700
C3 H3B 0.9700
C2 H2A 0.9700
C2 H2B 0.9700
C4 H4A 0.9700
C4 H4B 0.9700
C17 H17 0.9300
C8 H8A 0.9600
C8 H8B 0.9600
C8 H8C 0.9600
C7 H7A 0.9600
C7 H7B 0.9600
C7 H7C 0.9600
